data_4134164
loop_
_publ_author_name
'Wang, Junhao'
'Zakrzewski, Jakub J.'
'Heczko, Michal'
'Zychowicz, Mikolaj'
'Nakagawa, Kosuke'
'Nakabayashi, Koji'
'Sieklucka, Barbara'
'Chorazy, Szymon'
'Ohkoshi, Shin-Ichi'

_publ_section_title
;
 Proton Conductive Luminescent Thermometer Based on Near-Infrared Emissive
 {YbCo<sub>2</sub>} Molecular Nanomagnets.
;
_journal_issue 8
_journal_name_full 'Journal of the American Chemical Society'
_journal_page_first 3970
_journal_page_last 3979
_journal_paper_doi 10.1021/jacs.9b13147
_journal_volume 142
_journal_year 2020
_chemical_formula_moiety 'C12 H28 N, Co C6 N6, 2(H3 O)'
_chemical_formula_sum 'C18 H34 Co N7 O2'
_chemical_formula_weight 439.45
_space_group_IT_number 60
_space_group_name_Hall '-P 2n 2ab'
_space_group_name_H-M_alt 'P b c n'
_symmetry_cell_setting orthorhombic
_symmetry_Int_Tables_number 60
_symmetry_space_group_name_Hall '-P 2n 2ab'
_symmetry_space_group_name_H-M 'P b c n'
_atom_sites_solution_hydrogens mixed
_audit_conform_dict_location ftp://ftp.iucr.org/pub/cif_core.dic
_audit_conform_dict_name cif_core.dic
_audit_conform_dict_version 2.4.3
_audit_creation_date 2019-10-29T22:42:27-00:00
_audit_creation_method 'WinGX routine CIF_UPDATE'
_cell_angle_alpha 90
_cell_angle_beta 90
_cell_angle_gamma 90
_cell_formula_units_Z 4
_cell_length_a 10.0903(5)
_cell_length_b 16.1879(7)
_cell_length_c 14.6275(6)
_cell_measurement_reflns_used 21555
_cell_measurement_temperature 90(2)
_cell_measurement_theta_max 27.472
_cell_measurement_theta_min 3.44
_cell_measurement_wavelength 0.71075
_cell_volume 2389.27(19)
_computing_molecular_graphics 'Ortep for Windows (Farrugia, 2012)'
_computing_publication_material 'WinGX publication routines (Farrugia, 2012)'
_computing_structure_refinement 'SHELXL-2018/3 (Sheldrick, 2018)'
_diffrn_ambient_temperature 90(2)
_diffrn_measured_fraction_theta_full 0.998
_diffrn_measured_fraction_theta_max 0.998
_diffrn_measurement_device_type 'Rigaku R-AXIS RAPID'
_diffrn_measurement_method \w
_diffrn_radiation_probe x-ray
_diffrn_radiation_type MoK\a
_diffrn_radiation_wavelength 0.71075
_diffrn_reflns_av_R_equivalents 0.1211
_diffrn_reflns_av_unetI/netI 0.061
_diffrn_reflns_Laue_measured_fraction_full 0.998
_diffrn_reflns_Laue_measured_fraction_max 0.998
_diffrn_reflns_limit_h_max 13
_diffrn_reflns_limit_h_min -13
_diffrn_reflns_limit_k_max 21
_diffrn_reflns_limit_k_min -21
_diffrn_reflns_limit_l_max 18
_diffrn_reflns_limit_l_min -18
_diffrn_reflns_number 21555
_diffrn_reflns_point_group_measured_fraction_full 0.998
_diffrn_reflns_point_group_measured_fraction_max 0.998
_diffrn_reflns_theta_full 25.242
_diffrn_reflns_theta_max 27.472
_diffrn_reflns_theta_min 3.44
_diffrn_standards_number 0
_exptl_absorpt_coefficient_mu 0.743
_exptl_absorpt_correction_T_max 0.952
_exptl_absorpt_correction_T_min 0.882
_exptl_absorpt_correction_type multi-scan
_exptl_absorpt_process_details 'ABSCOR (Rigaku, 1995)'
_exptl_crystal_colour colorless
_exptl_crystal_density_diffrn 1.222
_exptl_crystal_density_method 'not measured'
_exptl_crystal_description platelet
_exptl_crystal_F_000 936
_exptl_crystal_size_max 0.174
_exptl_crystal_size_mid 0.15
_exptl_crystal_size_min 0.067
_refine_diff_density_max 1.57
_refine_diff_density_min -1.715
_refine_diff_density_rms 0.158
_refine_ls_extinction_method none
_refine_ls_goodness_of_fit_ref 1.417
_refine_ls_hydrogen_treatment mixed
_refine_ls_matrix_type full
_refine_ls_number_constraints 0
_refine_ls_number_parameters 148
_refine_ls_number_reflns 2732
_refine_ls_number_restraints 43
_refine_ls_restrained_S_all 1.452
_refine_ls_R_factor_all 0.1824
_refine_ls_R_factor_gt 0.1617
_refine_ls_shift/su_max 0
_refine_ls_shift/su_mean 0
_refine_ls_structure_factor_coef Fsqd
_refine_ls_weighting_details 'w=1/[\s^2^(Fo^2^)+(0.0001P)^2^+34.2218P] where P=(Fo^2^+2Fc^2^)/3'
_refine_ls_weighting_scheme calc
_refine_ls_wR_factor_gt 0.2585
_refine_ls_wR_factor_ref 0.2664
_reflns_Friedel_coverage 0
_reflns_number_gt 2360
_reflns_number_total 2732
_reflns_threshold_expression 'I > 2\s(I)'
_cod_data_source_file ja9b13147_si_003.cif
_cod_data_source_block shelx
_cod_depositor_comments 'Adding full bibliography for 4134164--4134165.cif.'
_cod_database_code 4134164

loop_
_symmetry_equiv_pos_as_xyz
'x, y, z'
'-x+1/2, -y+1/2, z+1/2'
'x+1/2, -y+1/2, -z'
'-x, y, -z+1/2'
'-x, -y, -z'
'x-1/2, y-1/2, -z-1/2'
'-x-1/2, y-1/2, z'
'x, -y, z-1/2'

loop_
_atom_site_label
_atom_site_type_symbol
_atom_site_fract_x
_atom_site_fract_y
_atom_site_fract_z
_atom_site_U_iso_or_equiv
_atom_site_adp_type
_atom_site_occupancy
_atom_site_site_symmetry_order
_atom_site_calc_flag
_atom_site_refinement_flags_posn
_atom_site_refinement_flags_adp
_atom_site_refinement_flags_occupancy
_atom_site_disorder_assembly
_atom_site_disorder_group
Co1 Co 1 0.36380(8) 0.25 0.0118(3) Uani 1 2 d S T P . .
C1 C 0.9022(9) 0.2799(5) 0.3091(5) 0.0179(17) Uani 1 1 d . . . . .
C2 C 0.8765(8) 0.3661(5) 0.1521(5) 0.0168(15) Uani 1 1 d . . . . .
C3 C 0.8995(8) 0.4451(5) 0.3111(5) 0.0156(16) Uani 1 1 d . . . . .
C4 C 0.4975(14) 0.1796(7) 0.1657(8) 0.056(3) Uani 1 1 d D . . . .
H4A H 0.470409 0.122051 0.179031 0.068 Uiso 1 1 calc R U . . .
H4B H 0.430328 0.203899 0.124312 0.068 Uiso 1 1 calc R U . . .
C5 C 0.6176(18) 0.1787(12) 0.1221(16) 0.121(7) Uani 1 1 d D U . . .
H5A H 0.605753 0.225378 0.07921 0.145 Uiso 1 1 calc R U . . .
H5B H 0.675137 0.201249 0.17095 0.145 Uiso 1 1 calc R U . . .
C6 C 0.7095(19) 0.1312(12) 0.0738(15) 0.124(7) Uani 1 1 d D U . . .
H6A H 0.653978 0.105534 0.025715 0.149 Uiso 1 1 calc R U . . .
H6B H 0.728944 0.085836 0.117172 0.149 Uiso 1 1 calc R U . . .
C7 C 0.8292(12) 0.1412(8) 0.0298(9) 0.055(3) Uani 1 1 d D . . . .
H7A H 0.817827 0.130538 -0.035724 0.082 Uiso 1 1 calc R U . . .
H7B H 0.894073 0.102434 0.055029 0.082 Uiso 1 1 calc R U . . .
H7C H 0.86069 0.197939 0.038651 0.082 Uiso 1 1 calc R U . . .
C8 C 0.5 0.3143(9) 0.25 0.063(6) Uani 1 2 d DS T P . .
H8A H 0.43944 0.329094 0.300652 0.076 Uiso 0.5 1 calc R U P A .
H8B H 0.58985 0.329094 0.271663 0.076 Uiso 0.5 1 calc R U P . .
C9 C 0.473(2) 0.3725(11) 0.1828(15) 0.051(6) Uani 0.5 1 d D U P A -1
H9A H 0.375257 0.378899 0.180867 0.061 Uiso 0.5 1 calc R U P A -1
H9B H 0.499296 0.347618 0.123751 0.061 Uiso 0.5 1 calc R U P A -1
C10 C 0.527(3) 0.4537(12) 0.1848(17) 0.070(7) Uani 0.5 1 d D U P A -1
H10A H 0.624762 0.446194 0.1859 0.084 Uiso 0.5 1 calc R U P A -1
H10B H 0.506293 0.478344 0.124553 0.084 Uiso 0.5 1 calc R U P A -1
C11 C 0.5 0.5161(15) 0.25 0.117(8) Uani 1 2 d DS TU P . .
H11A H 0.550972 0.565851 0.235086 0.175 Uiso 0.5 1 calc R U P A .
H11B H 0.405141 0.529078 0.249005 0.175 Uiso 0.5 1 calc R U P . .
H11C H 0.524927 0.49657 0.311034 0.175 Uiso 0.5 1 calc R U P . .
N1 N 0.8462(9) 0.2274(5) 0.3432(5) 0.033(2) Uani 1 1 d . . . . .
N2 N 0.8036(8) 0.3705(5) 0.0935(5) 0.0269(17) Uani 1 1 d . . . . .
N3 N 0.8366(7) 0.4926(4) 0.3502(5) 0.0214(16) Uani 1 1 d . . . . .
N4 N 0.5 0.2261(11) 0.25 0.099(6) Uani 1 2 d S TU P A .
H4 H 0.400916 0.226092 0.251402 0.118 Uiso 0.5 1 calc R U P . .
O1 O 0.6885(5) 0.4058(3) -0.0586(4) 0.0132(11) Uani 1 1 d . . . . .
H1A H 0.731(9) 0.392(5) -0.011(6) 0.016 Uiso 1 1 d . U . . .
H1B H 0.686(8) 0.360(6) -0.096(6) 0.016 Uiso 1 1 d . U . . .
H1C H 0.737(9) 0.444(5) -0.092(6) 0.016 Uiso 1 1 d . U . . .

loop_
_atom_site_aniso_label
_atom_site_aniso_U_11
_atom_site_aniso_U_22
_atom_site_aniso_U_33
_atom_site_aniso_U_23
_atom_site_aniso_U_13
_atom_site_aniso_U_12
Co1 0.0148(6) 0.0097(6) 0.0107(6) 0 -0.0018(7) 0
C1 0.026(5) 0.017(4) 0.011(4) -0.004(3) 0.008(3) -0.003(3)
C2 0.021(4) 0.012(3) 0.017(4) -0.001(3) 0.003(3) -0.006(3)
C3 0.016(4) 0.016(4) 0.015(4) -0.001(3) -0.009(3) -0.004(3)
C4 0.061(7) 0.060(7) 0.049(6) -0.008(6) 0.005(7) -0.052(7)
C5 0.109(10) 0.095(10) 0.159(11) -0.002(8) 0.034(9) -0.014(8)
C6 0.140(11) 0.099(10) 0.134(11) 0.003(8) 0.037(9) -0.007(9)
C7 0.043(7) 0.053(7) 0.067(8) -0.020(7) -0.009(6) 0.006(7)
C8 0.047(10) 0.032(7) 0.111(16) 0 0.045(12) 0
C9 0.042(10) 0.044(9) 0.065(9) 0.012(8) 0.002(7) -0.008(7)
C10 0.053(11) 0.076(10) 0.080(10) 0.022(8) -0.016(8) 0.004(8)
C11 0.123(16) 0.093(13) 0.135(16) 0 -0.037(15) 0
N1 0.053(6) 0.023(4) 0.023(4) -0.001(3) 0.013(4) -0.009(4)
N2 0.040(4) 0.021(4) 0.019(3) 0.003(3) -0.016(3) -0.006(4)
N3 0.019(4) 0.018(3) 0.027(4) -0.003(3) 0.002(3) 0.006(3)
N4 0.134(10) 0.078(9) 0.084(9) 0 -0.010(9) 0
O1 0.013(3) 0.014(3) 0.012(2) 0.002(2) -0.002(2) -0.006(2)

loop_
_atom_type_symbol
_atom_type_description
_atom_type_scat_dispersion_real
_atom_type_scat_dispersion_imag
_atom_type_scat_source
C C 0.0033 0.0016 'International Tables Vol C Tables 4.2.6.8 and 6.1.1.4'
H H 0 0 'International Tables Vol C Tables 4.2.6.8 and 6.1.1.4'
Co Co 0.3494 0.9721 'International Tables Vol C Tables 4.2.6.8 and 6.1.1.4'
N N 0.0061 0.0033 'International Tables Vol C Tables 4.2.6.8 and 6.1.1.4'
O O 0.0106 0.006 'International Tables Vol C Tables 4.2.6.8 and 6.1.1.4'

loop_
_geom_angle_atom_site_label_1
_geom_angle_atom_site_label_2
_geom_angle_atom_site_label_3
_geom_angle
_geom_angle_site_symmetry_1
_geom_angle_site_symmetry_3
_geom_angle_publ_flag
C1 Co1 C1 88.0(5) 4_755 . ?
C1 Co1 C3 178.2(4) 4_755 . ?
C1 Co1 C3 90.2(3) . . ?
C1 Co1 C3 90.2(3) 4_755 4_755 ?
C1 Co1 C3 178.2(4) . 4_755 ?
C3 Co1 C3 91.6(5) . 4_755 ?
C1 Co1 C2 91.0(4) 4_755 4_755 ?
C1 Co1 C2 90.7(4) . 4_755 ?
C3 Co1 C2 88.9(3) . 4_755 ?
C3 Co1 C2 89.5(3) 4_755 4_755 ?
C1 Co1 C2 90.7(4) 4_755 . ?
C1 Co1 C2 91.0(4) . . ?
C3 Co1 C2 89.5(3) . . ?
C3 Co1 C2 88.9(3) 4_755 . ?
C2 Co1 C2 177.7(5) 4_755 . ?
N1 C1 Co1 177.6(8) . . ?
N2 C2 Co1 177.5(8) . . ?
N3 C3 Co1 177.7(7) . . ?
C5 C4 N4 112.8(12) . . ?
C6 C5 C4 146.0(18) . . ?
C5 C6 C7 138.8(18) . . ?
C9 C8 N4 132.7(11) . . ?
C8 C9 C10 122(2) . . ?
C11 C10 C9 127(2) . . ?
C8 N4 C4 121.4(8) . 4_655 ?
C8 N4 C4 121.4(8) . . ?
C4 N4 C4 117.2(16) 4_655 . ?

loop_
_geom_bond_atom_site_label_1
_geom_bond_atom_site_label_2
_geom_bond_distance
_geom_bond_site_symmetry_2
_geom_bond_publ_flag
Co1 C1 1.888(8) 4_755 ?
Co1 C1 1.888(8) . ?
Co1 C3 1.886(8) . ?
Co1 C3 1.886(8) 4_755 ?
Co1 C2 1.899(8) 4_755 ?
Co1 C2 1.899(8) . ?
C1 N1 1.136(11) . ?
C2 N2 1.131(10) . ?
C3 N3 1.150(10) . ?
C4 C5 1.369(15) . ?
C4 N4 1.446(14) . ?
C5 C6 1.397(9) . ?
C6 C7 1.378(14) . ?
C8 C9 1.389(15) . ?
C8 N4 1.43(2) . ?
C9 C10 1.426(17) . ?
C10 C11 1.417(10) . ?
